data_4345389
loop_
_publ_author_name
'Liu, Chao'
'Yang, Weiting'
'Qu, Ning'
'Li, Lei-Jiao'
'Pan, Qing-Jiang'
'Sun, Zhong-Ming'

_publ_section_title
;
 Construction of Uranyl Organic Hybrids by Phosphonate and in Situ
 Generated Carboxyphosphonate Ligands.
;
_journal_issue 3
_journal_name_full 'Inorganic chemistry'
_journal_page_first 1669
_journal_page_last 1678
_journal_paper_doi 10.1021/acs.inorgchem.6b02765
_journal_volume 56
_journal_year 2017
_chemical_formula_moiety 'C17 H14 Co N2 O8 P2 U, 0.5(H2 O)'
_chemical_formula_sum 'C17 H15 Co N2 O8.5 P2 U'
_chemical_formula_weight 742.21
_chemical_name_systematic
;
 ? 
;
_space_group_crystal_system monoclinic
_space_group_IT_number 14
_space_group_name_Hall '-P 2ybc'
_space_group_name_H-M_alt 'P 1 21/c 1'
_symmetry_space_group_name_Hall '-P 2ybc'
_symmetry_space_group_name_H-M 'P 1 21/c 1'
_atom_sites_solution_hydrogens mixed
_audit_creation_date 2016-10-29
_audit_creation_method
;
Olex2 1.2-beta
(compiled 2016.09.09 svn.r3337 for OlexSys, GUI svn.r5227)
;
_cell_angle_alpha 90
_cell_angle_beta 94.020(4)
_cell_angle_gamma 90
_cell_formula_units_Z 4
_cell_length_a 10.689(2)
_cell_length_b 10.786(2)
_cell_length_c 18.730(4)
_cell_measurement_reflns_used 3065
_cell_measurement_temperature 200
_cell_measurement_theta_max 25.599
_cell_measurement_theta_min 2.686
_cell_volume 2154.1(7)
_computing_cell_refinement 'SAINT v8.34A (Bruker, 2013)'
_computing_data_reduction 'SAINT v8.34A (Bruker, 2013)'
_computing_molecular_graphics 'Olex2 (Dolomanov et al., 2009)'
_computing_publication_material 'Olex2 (Dolomanov et al., 2009)'
_computing_structure_refinement 'ShelXL (Sheldrick, 2015)'
_computing_structure_solution 'SHELXS-97 (Sheldrick, 1990)'
_diffrn_ambient_temperature 200.0
_diffrn_measured_fraction_theta_full 1.000
_diffrn_measured_fraction_theta_max 0.999
_diffrn_measurement_device_type 'Bruker P4'
_diffrn_radiation_type MoK\a
_diffrn_radiation_wavelength 0.71073
_diffrn_reflns_av_R_equivalents 0.0478
_diffrn_reflns_av_unetI/netI 0.0503
_diffrn_reflns_Laue_measured_fraction_full 1.000
_diffrn_reflns_Laue_measured_fraction_max 0.999
_diffrn_reflns_limit_h_max 13
_diffrn_reflns_limit_h_min -13
_diffrn_reflns_limit_k_max 12
_diffrn_reflns_limit_k_min -13
_diffrn_reflns_limit_l_max 19
_diffrn_reflns_limit_l_min -23
_diffrn_reflns_number 13367
_diffrn_reflns_point_group_measured_fraction_full 1.000
_diffrn_reflns_point_group_measured_fraction_max 0.999
_diffrn_reflns_theta_full 25.242
_diffrn_reflns_theta_max 26.157
_diffrn_reflns_theta_min 1.910
_exptl_absorpt_coefficient_mu 8.477
_exptl_absorpt_correction_T_max 0.7453
_exptl_absorpt_correction_T_min 0.4173
_exptl_absorpt_correction_type multi-scan
_exptl_absorpt_process_details
;
SADABS-2012/1 (Bruker,2012) was used for absorption correction.
wR2(int) was 0.1314 before and 0.0485 after correction.
The Ratio of minimum to maximum transmission is 0.5599.
The \l/2 correction factor is 0.0015.
;
_exptl_crystal_colour colourless
_exptl_crystal_colour_primary colourless
_exptl_crystal_density_diffrn 2.289
_exptl_crystal_density_method 'not measured'
_exptl_crystal_description block
_exptl_crystal_F_000 1392
_exptl_crystal_size_max 0.28
_exptl_crystal_size_mid 0.26
_exptl_crystal_size_min 0.2
_refine_diff_density_max 1.599
_refine_diff_density_min -0.804
_refine_diff_density_rms 0.158
_refine_ls_extinction_method none
_refine_ls_goodness_of_fit_ref 1.013
_refine_ls_hydrogen_treatment constr
_refine_ls_matrix_type full
_refine_ls_number_parameters 398
_refine_ls_number_reflns 4303
_refine_ls_number_restraints 216
_refine_ls_restrained_S_all 0.991
_refine_ls_R_factor_all 0.0452
_refine_ls_R_factor_gt 0.0326
_refine_ls_shift/su_max 0.001
_refine_ls_shift/su_mean 0.000
_refine_ls_structure_factor_coef Fsqd
_refine_ls_weighting_details 'w=1/[\s^2^(Fo^2^)+(0.0367P)^2^+0.4988P] where P=(Fo^2^+2Fc^2^)/3'
_refine_ls_weighting_scheme calc
_refine_ls_wR_factor_gt 0.0714
_refine_ls_wR_factor_ref 0.0765
_reflns_Friedel_coverage 0.000
_reflns_number_gt 3518
_reflns_number_total 4303
_reflns_threshold_expression 'I > 2\s(I)'
_cod_data_source_file ic6b02765_si_002.cif
_cod_data_source_block 5
_cod_original_cell_volume 2154.0(7)
_cod_original_formula_sum 'C17 H15 Co N2 O8.50 P2 U'
_cod_database_code 4345389
_shelx_space_group_comment
;
The symmetry employed for this shelxl refinement is uniquely defined
by the following loop, which should always be used as a source of
symmetry information in preference to the above space-group names.
They are only intended as comments.
;
_shelx_estimated_absorpt_t_max 0.282
_shelx_estimated_absorpt_t_min 0.200
_olex2_refinement_description
;
1. Fixed Uiso
 At 1.2 times of:
  All C(H) groups
 At 1.5 times of:
  All C(H,H,H) groups, All O(H,H) groups
2. Rigid body (RIGU) restrains
 C19, C18, C16, C1, C7, N2, Co1, N1, C5, C3, C2, C17, C4
 with sigma for 1-2 distances of 0.004 and sigma for 1-3 distances of 0.004
 N1, C1, C2, C3, C4, C5, C7, C16, C17, C18, N1A, C2A, C3A, C4A, C5A, C7A, C17A,
  C16A, C1A, N2, C19, N2A, C18A, C19A, Co1
 with sigma for 1-2 distances of 0.004 and sigma for 1-3 distances of 0.004
3. Others
 Sof(N1A)=Sof(C2A)=Sof(H2A)=Sof(C3A)=Sof(H3A)=Sof(C4A)=Sof(H4A)=Sof(C5A)=
 Sof(C7A)=Sof(C17A)=Sof(H17A)=Sof(N2A)=Sof(C16A)=Sof(H16A)=Sof(C18A)=Sof(H18A)=
 Sof(C19A)=Sof(H19A)=Sof(C1A)=Sof(H1A)=1-FVAR(1)
 Sof(N1)=Sof(N2)=Sof(C1)=Sof(H1)=Sof(C2)=Sof(H2)=Sof(C3)=Sof(H3)=Sof(C4)=
 Sof(H4)=Sof(C5)=Sof(C7)=Sof(C16)=Sof(H16)=Sof(C17)=Sof(H17)=Sof(C18)=Sof(H18)=
 Sof(C19)=Sof(H19)=FVAR(1)
 Fixed Sof: O1W(0.5) H1WA(0.5) H1WB(0.5)
4.a Riding coordinates:
 O1W(H1WA,H1WB)
4.b Me refined with riding coordinates:
 C6(H6A,H6B,H6C)
4.c Aromatic/amide H refined with riding coordinates:
 C1(H1), C2(H2), C3(H3), C4(H4), C8(H8), C11(H11), C13(H13), C16(H16),
 C17(H17), C18(H18), C19(H19), C2A(H2A), C3A(H3A), C4A(H4A), C17A(H17A),
 C16A(H16A), C18A(H18A), C19A(H19A), C1A(H1A)
;
_shelx_shelxl_version_number 2014/7
_olex2_submission_special_instructions 'No special instructions were received'

loop_
_space_group_symop_operation_xyz
'x, y, z'
'-x, y+1/2, -z+1/2'
'-x, -y, -z'
'x, -y-1/2, z-1/2'

loop_
_atom_site_label
_atom_site_type_symbol
_atom_site_fract_x
_atom_site_fract_y
_atom_site_fract_z
_atom_site_U_iso_or_equiv
_atom_site_adp_type
_atom_site_occupancy
_atom_site_site_symmetry_order
_atom_site_calc_flag
_atom_site_refinement_flags_posn
_atom_site_refinement_flags_adp
_atom_site_refinement_flags_occupancy
_atom_site_disorder_assembly
_atom_site_disorder_group
U1 U 0.53384(2) 1.08604(2) 0.14287(2) 0.01994(8) Uani 1 1 d . . . . .
Co1 Co 0.25202(8) 0.89850(9) 0.14653(5) 0.0315(2) Uani 1 1 d . U . . .
P1 P 0.47078(15) 0.81082(13) 0.04610(8) 0.0183(3) Uani 1 1 d . . . . .
P2 P 0.55961(16) 0.39688(13) 0.21407(8) 0.0226(4) Uani 1 1 d . . . . .
O1 O 0.6969(4) 1.1058(4) 0.1608(2) 0.0337(11) Uani 1 1 d . . . . .
O2 O 0.3678(4) 1.0633(4) 0.1305(2) 0.0307(11) Uani 1 1 d . . . . .
O3 O 0.5589(4) 0.9076(3) 0.0826(2) 0.0230(9) Uani 1 1 d . . . . .
O4 O 0.4561(4) 0.8287(4) -0.0340(2) 0.0299(10) Uani 1 1 d . . . . .
O5 O 0.3452(4) 0.8064(4) 0.0786(2) 0.0265(10) Uani 1 1 d . . . . .
O6 O 0.6839(4) 0.3769(4) 0.2552(2) 0.0379(12) Uani 1 1 d . . . . .
O7 O 0.4668(4) 0.4732(4) 0.2554(2) 0.0238(9) Uani 1 1 d . . . . .
O8 O 0.4993(4) 0.2756(4) 0.1901(2) 0.0328(11) Uani 1 1 d . . . . .
O1W O 0.2240(16) 0.346(2) 0.2046(13) 0.171(9) Uani 0.5 1 d . . P . .
H1WA H 0.2679 0.4108 0.2228 0.257 Uiso 0.5 1 d R . P . .
H1WB H 0.2864 0.3009 0.1988 0.257 Uiso 0.5 1 d R . P . .
N1 N 0.0997(12) 1.0109(12) 0.1135(8) 0.040(3) Uani 0.72(2) 1 d . U P A 1
N2 N 0.1032(12) 0.7799(11) 0.1555(6) 0.036(3) Uani 0.72(2) 1 d . U P A 1
C1 C -0.1187(13) 0.7591(18) 0.1474(9) 0.071(4) Uani 0.72(2) 1 d . U P A 1
H1 H -0.1994 0.7906 0.1327 0.085 Uiso 0.72(2) 1 calc R . P A 1
C2 C -0.1094(16) 1.1283(16) 0.0493(8) 0.061(4) Uani 0.72(2) 1 d . U P A 1
H2 H -0.1797 1.1672 0.0249 0.073 Uiso 0.72(2) 1 calc R . P A 1
C3 C -0.1161(14) 1.0068(17) 0.0726(9) 0.053(4) Uani 0.72(2) 1 d . U P A 1
H3 H -0.1921 0.9615 0.0659 0.064 Uiso 0.72(2) 1 calc R . P A 1
C4 C 0.1037(14) 1.1312(14) 0.0931(8) 0.052(3) Uani 0.72(2) 1 d . U P A 1
H4 H 0.1805 1.1751 0.1005 0.062 Uiso 0.72(2) 1 calc R . P A 1
C5 C -0.0097(11) 0.9525(15) 0.1060(7) 0.041(3) Uani 0.72(2) 1 d . U P A 1
C6 C 0.7963(7) 0.4719(7) -0.0207(4) 0.049(2) Uani 1 1 d . . . . .
H6A H 0.8340 0.3940 -0.0031 0.073 Uiso 1 1 calc R . . . .
H6B H 0.7558 0.4592 -0.0687 0.073 Uiso 1 1 calc R . . . .
H6C H 0.8617 0.5352 -0.0227 0.073 Uiso 1 1 calc R . . . .
C7 C -0.0113(12) 0.8259(16) 0.1367(8) 0.041(3) Uani 0.72(2) 1 d . U P A 1
C8 C 0.6344(6) 0.6213(5) 0.0157(3) 0.0227(14) Uani 1 1 d . . . . .
H8 H 0.6487 0.6680 -0.0260 0.027 Uiso 1 1 calc R . . . .
C9 C 0.7002(6) 0.5141(5) 0.0290(3) 0.0250(14) Uani 1 1 d . . . . .
C10 C 0.5471(5) 0.6639(5) 0.0616(3) 0.0196(13) Uani 1 1 d . . . . .
C11 C 0.6748(6) 0.4458(5) 0.0886(3) 0.0248(14) Uani 1 1 d . . . . .
H11 H 0.7180 0.3698 0.0975 0.030 Uiso 1 1 calc R . . . .
C12 C 0.5881(5) 0.4840(5) 0.1362(3) 0.0184(12) Uani 1 1 d . . . . .
C13 C 0.5248(5) 0.5949(5) 0.1209(3) 0.0193(13) Uani 1 1 d . . . . .
H13 H 0.4648 0.6233 0.1522 0.023 Uiso 1 1 calc R . . . .
C16 C -0.104(2) 0.6423(19) 0.1810(12) 0.083(6) Uani 0.72(2) 1 d . U P A 1
H16 H -0.1758 0.5950 0.1903 0.100 Uiso 0.72(2) 1 calc R . P A 1
C17 C 0.0024(13) 1.1915(15) 0.0625(7) 0.059(4) Uani 0.72(2) 1 d . U P A 1
H17 H 0.0081 1.2766 0.0502 0.070 Uiso 0.72(2) 1 calc R . P A 1
C18 C 0.0105(18) 0.5977(16) 0.1998(9) 0.068(4) Uani 0.72(2) 1 d . U P A 1
H18 H 0.0204 0.5182 0.2213 0.082 Uiso 0.72(2) 1 calc R . P A 1
C19 C 0.1125(15) 0.6683(15) 0.1874(9) 0.052(4) Uani 0.72(2) 1 d . U P A 1
H19 H 0.1935 0.6373 0.2020 0.063 Uiso 0.72(2) 1 calc R . P A 1
N1A N 0.086(3) 0.968(3) 0.122(2) 0.046(7) Uani 0.28(2) 1 d . U P A 2
C2A C -0.138(4) 1.048(5) 0.055(2) 0.063(11) Uani 0.28(2) 1 d . U P A 2
H2A H -0.2120 1.0726 0.0274 0.075 Uiso 0.28(2) 1 calc R . P A 2
C3A C -0.133(3) 0.925(4) 0.0857(18) 0.059(8) Uani 0.28(2) 1 d . U P A 2
H3A H -0.2043 0.8728 0.0851 0.070 Uiso 0.28(2) 1 calc R . P A 2
C4A C 0.075(3) 1.075(5) 0.098(2) 0.053(9) Uani 0.28(2) 1 d . U P A 2
H4A H 0.1461 1.1282 0.1011 0.064 Uiso 0.28(2) 1 calc R . P A 2
C5A C -0.015(3) 0.888(4) 0.1166(16) 0.036(6) Uani 0.28(2) 1 d . U P A 2
C7A C 0.007(3) 0.771(4) 0.1461(19) 0.047(7) Uani 0.28(2) 1 d . U P A 2
C17A C -0.048(4) 1.124(5) 0.063(3) 0.092(17) Uani 0.28(2) 1 d . U P A 2
H17A H -0.0573 1.2076 0.0473 0.110 Uiso 0.28(2) 1 calc R . P A 2
N2A N 0.125(3) 0.739(4) 0.166(2) 0.044(7) Uani 0.28(2) 1 d . U P A 2
C16A C -0.056(4) 0.581(4) 0.187(2) 0.067(11) Uani 0.28(2) 1 d . U P A 2
H16A H -0.1167 0.5191 0.1957 0.080 Uiso 0.28(2) 1 calc R . P A 2
C18A C 0.064(3) 0.542(4) 0.207(2) 0.063(10) Uani 0.28(2) 1 d . U P A 2
H18A H 0.0839 0.4627 0.2267 0.075 Uiso 0.28(2) 1 calc R . P A 2
C19A C 0.159(4) 0.636(4) 0.195(2) 0.046(7) Uani 0.28(2) 1 d . U P A 2
H19A H 0.2451 0.6207 0.2086 0.055 Uiso 0.28(2) 1 calc R . P A 2
C1A C -0.107(4) 0.685(5) 0.159(2) 0.057(9) Uani 0.28(2) 1 d . U P A 2
H1A H -0.1937 0.7019 0.1488 0.068 Uiso 0.28(2) 1 calc R . P A 2

loop_
_atom_site_aniso_label
_atom_site_aniso_U_11
_atom_site_aniso_U_22
_atom_site_aniso_U_33
_atom_site_aniso_U_23
_atom_site_aniso_U_13
_atom_site_aniso_U_12
U1 0.03347(15) 0.01236(12) 0.01397(12) 0.00075(9) 0.00151(9) -0.00053(10)
Co1 0.0265(5) 0.0448(6) 0.0229(5) -0.0058(4) -0.0001(4) 0.0015(4)
P1 0.0320(9) 0.0106(7) 0.0122(7) 0.0015(6) 0.0018(6) 0.0022(6)
P2 0.0411(10) 0.0129(7) 0.0137(8) 0.0005(6) 0.0019(7) 0.0052(7)
O1 0.032(3) 0.039(3) 0.029(3) -0.003(2) 0.002(2) -0.001(2)
O2 0.035(3) 0.023(2) 0.034(3) -0.0028(19) 0.004(2) 0.0038(19)
O3 0.029(2) 0.016(2) 0.024(2) -0.0042(17) 0.0033(18) 0.0009(17)
O4 0.059(3) 0.019(2) 0.012(2) 0.0030(17) 0.000(2) 0.000(2)
O5 0.035(3) 0.021(2) 0.024(2) -0.0002(18) 0.0073(19) 0.0015(19)
O6 0.048(3) 0.041(3) 0.025(3) -0.001(2) -0.002(2) 0.017(2)
O7 0.038(3) 0.017(2) 0.017(2) 0.0001(17) 0.0037(19) 0.0023(18)
O8 0.062(3) 0.012(2) 0.026(3) -0.0029(18) 0.010(2) -0.001(2)
O1W 0.085(13) 0.21(2) 0.22(3) -0.02(2) 0.003(15) -0.016(14)
N1 0.033(4) 0.049(5) 0.039(7) 0.002(5) 0.000(4) 0.006(4)
N2 0.034(5) 0.047(5) 0.027(6) -0.004(4) -0.004(4) -0.011(4)
C1 0.049(6) 0.082(8) 0.078(10) 0.005(7) -0.010(5) -0.028(5)
C2 0.046(6) 0.074(8) 0.061(9) -0.011(6) -0.003(5) 0.017(5)
C3 0.040(6) 0.075(8) 0.046(8) -0.011(6) 0.006(5) 0.015(5)
C4 0.044(6) 0.046(6) 0.063(8) 0.008(5) -0.004(5) 0.009(4)
C5 0.034(5) 0.057(6) 0.032(6) -0.009(4) 0.007(4) 0.002(4)
C6 0.058(5) 0.041(4) 0.052(5) 0.001(4) 0.036(4) 0.010(4)
C7 0.038(5) 0.053(6) 0.031(7) -0.009(5) -0.006(4) -0.008(4)
C8 0.033(4) 0.015(3) 0.020(3) 0.002(2) 0.007(3) -0.003(3)
C9 0.032(4) 0.019(3) 0.025(3) -0.003(3) 0.006(3) 0.001(3)
C10 0.026(3) 0.013(3) 0.019(3) 0.000(2) -0.004(3) -0.004(2)
C11 0.030(4) 0.014(3) 0.030(4) -0.003(3) 0.000(3) 0.004(3)
C12 0.027(3) 0.012(3) 0.015(3) -0.001(2) -0.004(2) 0.001(2)
C13 0.029(3) 0.014(3) 0.014(3) 0.000(2) 0.001(2) 0.003(2)
C16 0.068(8) 0.084(9) 0.095(14) 0.014(8) -0.014(7) -0.030(6)
C17 0.049(6) 0.065(7) 0.059(8) 0.004(5) -0.007(5) 0.020(5)
C18 0.064(7) 0.075(8) 0.064(10) 0.007(7) -0.008(7) -0.032(6)
C19 0.049(7) 0.054(6) 0.051(8) 0.006(6) -0.017(6) -0.017(5)
N1A 0.029(7) 0.065(10) 0.042(16) 0.001(9) -0.002(7) 0.003(6)
C2A 0.030(11) 0.093(16) 0.06(2) 0.022(15) -0.001(11) 0.009(9)
C3A 0.038(8) 0.091(15) 0.045(17) 0.010(12) -0.011(8) 0.004(8)
C4A 0.025(10) 0.068(11) 0.07(2) 0.011(11) 0.002(10) 0.006(7)
C5A 0.029(7) 0.069(11) 0.011(12) -0.004(9) 0.000(6) 0.001(6)
C7A 0.034(8) 0.072(11) 0.034(16) 0.004(10) -0.002(7) -0.001(6)
C17A 0.036(11) 0.097(15) 0.14(4) 0.037(17) -0.020(16) 0.005(10)
N2A 0.033(8) 0.062(9) 0.038(16) 0.002(9) -0.005(7) -0.004(6)
C16A 0.045(11) 0.088(14) 0.06(2) 0.025(14) -0.018(11) -0.012(9)
C18A 0.048(11) 0.076(12) 0.06(2) 0.021(13) -0.018(11) -0.015(9)
C19A 0.042(11) 0.059(10) 0.036(16) 0.000(9) -0.009(9) -0.007(7)
C1A 0.039(9) 0.086(14) 0.04(2) 0.020(13) -0.017(8) -0.012(8)

loop_
_atom_type_symbol
_atom_type_description
_atom_type_scat_dispersion_real
_atom_type_scat_dispersion_imag
_atom_type_scat_source
C C 0.0033 0.0016 'International Tables Vol C Tables 4.2.6.8 and 6.1.1.4'
H H 0.0000 0.0000 'International Tables Vol C Tables 4.2.6.8 and 6.1.1.4'
Co Co 0.3494 0.9721 'International Tables Vol C Tables 4.2.6.8 and 6.1.1.4'
N N 0.0061 0.0033 'International Tables Vol C Tables 4.2.6.8 and 6.1.1.4'
O O 0.0106 0.0060 'International Tables Vol C Tables 4.2.6.8 and 6.1.1.4'
P P 0.1023 0.0942 'International Tables Vol C Tables 4.2.6.8 and 6.1.1.4'
U U -9.6767 9.6646 'International Tables Vol C Tables 4.2.6.8 and 6.1.1.4'

loop_
_geom_angle_atom_site_label_1
_geom_angle_atom_site_label_2
_geom_angle_atom_site_label_3
_geom_angle
_geom_angle_site_symmetry_1
_geom_angle_site_symmetry_3
O1 U1 O2 176.4(2) . .
O1 U1 O3 92.74(18) . .
O1 U1 O4 90.78(19) . 3_675
O1 U1 O7 88.05(18) . 2_655
O1 U1 O8 90.16(19) . 1_565
O2 U1 O3 88.26(17) . .
O2 U1 O4 92.76(19) . 3_675
O2 U1 O7 88.53(18) . 2_655
O2 U1 O8 89.25(17) . 1_565
O3 U1 O7 88.30(14) . 2_655
O3 U1 O8 172.79(15) . 1_565
O4 U1 O3 83.09(14) 3_675 .
O4 U1 O7 171.25(14) 3_675 2_655
O4 U1 O8 90.27(15) 3_675 1_565
O7 U1 O8 98.41(14) 2_655 1_565
O2 Co1 N2A 176.2(9) . .
O5 Co1 O2 90.23(17) . .
O5 Co1 N1 121.8(4) . .
O5 Co1 N2 99.9(4) . .
O5 Co1 N1A 122.9(12) . .
O5 Co1 N2A 93.5(10) . .
O6 Co1 O2 93.59(18) 2_655 .
O6 Co1 O5 113.5(2) 2_655 .
O6 Co1 N1 124.7(4) 2_655 .
O6 Co1 N2 94.1(4) 2_655 .
O6 Co1 N1A 121.7(11) 2_655 .
O6 Co1 N2A 85.9(9) 2_655 .
N1 Co1 O2 85.7(4) . .
N2 Co1 O2 163.7(4) . .
N2 Co1 N1 78.1(4) . .
N1A Co1 O2 99.6(11) . .
N1A Co1 N2A 77.6(12) . .
O3 P1 C10 105.7(2) . .
O4 P1 O3 111.9(2) . .
O4 P1 O5 111.8(3) . .
O4 P1 C10 106.7(2) . .
O5 P1 O3 112.1(2) . .
O5 P1 C10 108.2(2) . .
O6 P2 O7 113.4(2) . .
O6 P2 O8 111.8(3) . .
O6 P2 C12 107.5(3) . .
O7 P2 C12 106.4(2) . .
O8 P2 O7 109.6(2) . .
O8 P2 C12 107.9(3) . .
U1 O2 Co1 130.9(2) . .
P1 O3 U1 135.4(2) . .
P1 O4 U1 161.1(3) . 3_675
P1 O5 Co1 139.3(3) . .
P2 O6 Co1 135.4(3) . 2_645
P2 O7 U1 138.7(3) . 2_645
P2 O8 U1 144.8(3) . 1_545
H1WA O1W H1WB 95.8 . .
C4 N1 Co1 126.9(9) . .
C5 N1 Co1 114.7(9) . .
C5 N1 C4 118.0(13) . .
C7 N2 Co1 116.3(9) . .
C7 N2 C19 119.0(12) . .
C19 N2 Co1 124.0(9) . .
C7 C1 H1 121.3 . .
C7 C1 C16 117.5(15) . .
C16 C1 H1 121.3 . .
C3 C2 H2 120.9 . .
C17 C2 H2 120.9 . .
C17 C2 C3 118.2(14) . .
C2 C3 H3 120.6 . .
C2 C3 C5 118.9(15) . .
C5 C3 H3 120.6 . .
N1 C4 H4 118.7 . .
N1 C4 C17 122.6(14) . .
C17 C4 H4 118.7 . .
N1 C5 C3 122.4(14) . .
N1 C5 C7 115.5(11) . .
C3 C5 C7 122.1(13) . .
H6A C6 H6B 109.5 . .
H6A C6 H6C 109.5 . .
H6B C6 H6C 109.5 . .
C9 C6 H6A 109.5 . .
C9 C6 H6B 109.5 . .
C9 C6 H6C 109.5 . .
N2 C7 C1 121.3(15) . .
N2 C7 C5 114.0(11) . .
C1 C7 C5 124.7(14) . .
C9 C8 H8 119.1 . .
C9 C8 C10 121.7(6) . .
C10 C8 H8 119.1 . .
C8 C9 C6 120.5(6) . .
C8 C9 C11 118.1(5) . .
C11 C9 C6 121.4(6) . .
C8 C10 P1 120.5(4) . .
C13 C10 P1 120.5(4) . .
C13 C10 C8 118.9(5) . .
C9 C11 H11 118.8 . .
C9 C11 C12 122.5(5) . .
C12 C11 H11 118.8 . .
C11 C12 P2 121.9(4) . .
C11 C12 C13 117.3(5) . .
C13 C12 P2 120.9(4) . .
C10 C13 C12 121.5(5) . .
C10 C13 H13 119.2 . .
C12 C13 H13 119.2 . .
C1 C16 H16 119.6 . .
C18 C16 C1 120.7(16) . .
C18 C16 H16 119.6 . .
C2 C17 H17 120.2 . .
C4 C17 C2 119.6(14) . .
C4 C17 H17 120.2 . .
C16 C18 H18 120.6 . .
C16 C18 C19 118.8(16) . .
C19 C18 H18 120.6 . .
N2 C19 C18 122.7(14) . .
N2 C19 H19 118.6 . .
C18 C19 H19 118.6 . .
C4A N1A Co1 121(3) . .
C4A N1A C5A 120(4) . .
C5A N1A Co1 118(3) . .
C3A C2A H2A 118.6 . .
C17A C2A H2A 118.6 . .
C17A C2A C3A 123(4) . .
C2A C3A H3A 122.1 . .
C5A C3A C2A 116(4) . .
C5A C3A H3A 122.1 . .
N1A C4A H4A 118.7 . .
N1A C4A C17A 123(4) . .
C17A C4A H4A 118.7 . .
N1A C5A C3A 122(4) . .
N1A C5A C7A 115(3) . .
C7A C5A C3A 123(4) . .
C5A C7A C1A 119(3) . .
N2A C7A C5A 119(3) . .
N2A C7A C1A 122(3) . .
C2A C17A C4A 117(5) . .
C2A C17A H17A 121.6 . .
C4A C17A H17A 121.6 . .
C7A N2A Co1 109(3) . .
C19A N2A Co1 125(3) . .
C19A N2A C7A 126(4) . .
C18A C16A H16A 112.5 . .
C1A C16A H16A 112.5 . .
C1A C16A C18A 135(4) . .
C16A C18A H18A 123.4 . .
C16A C18A C19A 113(4) . .
C19A C18A H18A 123.4 . .
N2A C19A C18A 119(4) . .
N2A C19A H19A 120.5 . .
C18A C19A H19A 120.5 . .
C7A C1A H1A 127.5 . .
C16A C1A C7A 105(3) . .
C16A C1A H1A 127.5 . .

loop_
_geom_bond_atom_site_label_1
_geom_bond_atom_site_label_2
_geom_bond_distance
_geom_bond_site_symmetry_2
U1 O1 1.765(5) .
U1 O2 1.791(4) .
U1 O3 2.257(4) .
U1 O4 2.245(4) 3_675
U1 O7 2.261(4) 2_655
U1 O8 2.268(4) 1_565
Co1 O2 2.199(4) .
Co1 O5 1.943(4) .
Co1 O6 1.933(5) 2_655
Co1 N1 2.089(13) .
Co1 N2 2.058(12) .
Co1 N1A 1.95(4) .
Co1 N2A 2.24(4) .
P1 O3 1.534(4) .
P1 O4 1.511(4) .
P1 O5 1.513(4) .
P1 C10 1.797(6) .
P2 O6 1.503(5) .
P2 O7 1.539(4) .
P2 O8 1.513(4) .
P2 C12 1.780(6) .
O4 U1 2.246(4) 3_675
O6 Co1 1.933(5) 2_645
O7 U1 2.261(4) 2_645
O8 U1 2.268(4) 1_545
O1W H1WA 0.8992 .
O1W H1WB 0.8365 .
N1 C4 1.354(16) .
N1 C5 1.327(17) .
N2 C7 1.345(17) .
N2 C19 1.345(18) .
C1 H1 0.9500 .
C1 C7 1.381(18) .
C1 C16 1.41(2) .
C2 H2 0.9500 .
C2 C3 1.38(2) .
C2 C17 1.38(2) .
C3 H3 0.9500 .
C3 C5 1.388(19) .
C4 H4 0.9500 .
C4 C17 1.354(16) .
C5 C7 1.482(18) .
C6 H6A 0.9800 .
C6 H6B 0.9800 .
C6 H6C 0.9800 .
C6 C9 1.504(8) .
C8 H8 0.9500 .
C8 C9 1.367(8) .
C8 C10 1.391(8) .
C9 C11 1.381(8) .
C10 C13 1.371(8) .
C11 H11 0.9500 .
C11 C12 1.392(8) .
C12 C13 1.393(7) .
C13 H13 0.9500 .
C16 H16 0.9500 .
C16 C18 1.34(2) .
C17 H17 0.9500 .
C18 H18 0.9500 .
C18 C19 1.36(2) .
C19 H19 0.9500 .
N1A C4A 1.24(5) .
N1A C5A 1.39(5) .
C2A H2A 0.9500 .
C2A C3A 1.45(5) .
C2A C17A 1.26(6) .
C3A H3A 0.9500 .
C3A C5A 1.40(4) .
C4A H4A 0.9500 .
C4A C17A 1.53(5) .
C5A C7A 1.39(5) .
C7A N2A 1.34(4) .
C7A C1A 1.57(6) .
C17A H17A 0.9500 .
N2A C19A 1.27(5) .
C16A H16A 0.9500 .
C16A C18A 1.38(5) .
C16A C1A 1.34(5) .
C18A H18A 0.9500 .
C18A C19A 1.46(5) .
C19A H19A 0.9500 .
C1A H1A 0.9500 .

loop_
_geom_torsion_atom_site_label_1
_geom_torsion_atom_site_label_2
_geom_torsion_atom_site_label_3
_geom_torsion_atom_site_label_4
_geom_torsion
_geom_torsion_site_symmetry_1
_geom_torsion_site_symmetry_4
Co1 N1 C4 C17 170.0(12) . .
Co1 N1 C5 C3 -168.3(10) . .
Co1 N1 C5 C7 12.6(14) . .
Co1 N2 C7 C1 -173.3(11) . .
Co1 N2 C7 C5 5.2(14) . .
Co1 N2 C19 C18 172.4(12) . .
Co1 N1A C4A C17A 166(4) . .
Co1 N1A C5A C3A -167(3) . .
Co1 N1A C5A C7A 15(4) . .
Co1 N2A C19A C18A 178(3) . .
P1 C10 C13 C12 -176.4(4) . .
P2 C12 C13 C10 179.0(5) . .
O3 U1 O2 Co1 47.2(3) . .
O3 P1 O4 U1 -11.5(10) . 3_675
O3 P1 O5 Co1 8.9(5) . .
O3 P1 C10 C8 -86.2(5) . .
O3 P1 C10 C13 90.6(5) . .
O4 U1 O2 Co1 130.2(3) 3_675 .
O4 P1 O3 U1 100.2(4) . .
O4 P1 O5 Co1 -117.7(4) . .
O4 P1 C10 C8 33.1(5) . .
O4 P1 C10 C13 -150.1(5) . .
O5 P1 O3 U1 -26.3(4) . .
O5 P1 O4 U1 115.1(9) . 3_675
O5 P1 C10 C8 153.5(5) . .
O5 P1 C10 C13 -29.7(6) . .
O6 P2 O7 U1 9.1(4) . 2_645
O6 P2 O8 U1 -42.4(5) . 1_545
O6 P2 C12 C11 53.9(6) . .
O6 P2 C12 C13 -125.3(5) . .
O7 U1 O2 Co1 -41.2(3) 2_655 .
O7 P2 O6 Co1 13.0(5) . 2_645
O7 P2 O8 U1 -168.9(4) . 1_545
O7 P2 C12 C11 175.7(5) . .
O7 P2 C12 C13 -3.5(6) . .
O8 U1 O2 Co1 -139.6(3) 1_565 .
O8 P2 O6 Co1 -111.4(4) . 2_645
O8 P2 O7 U1 134.7(3) . 2_645
O8 P2 C12 C11 -66.7(6) . .
O8 P2 C12 C13 114.0(5) . .
N1 C4 C17 C2 -2(2) . .
N1 C5 C7 N2 -11.9(15) . .
N1 C5 C7 C1 166.6(13) . .
C1 C16 C18 C19 2(3) . .
C2 C3 C5 N1 -3.1(19) . .
C2 C3 C5 C7 175.9(11) . .
C3 C2 C17 C4 4.5(19) . .
C3 C5 C7 N2 169.0(12) . .
C3 C5 C7 C1 -12(2) . .
C4 N1 C5 C3 5.7(18) . .
C4 N1 C5 C7 -173.4(11) . .
C5 N1 C4 C17 -3(2) . .
C6 C9 C11 C12 178.7(6) . .
C7 N2 C19 C18 2(2) . .
C7 C1 C16 C18 -2(3) . .
C8 C9 C11 C12 -2.0(10) . .
C8 C10 C13 C12 0.4(9) . .
C9 C8 C10 P1 175.4(5) . .
C9 C8 C10 C13 -1.4(9) . .
C9 C11 C12 P2 -178.2(5) . .
C9 C11 C12 C13 1.0(9) . .
C10 P1 O3 U1 -144.0(3) . .
C10 P1 O4 U1 -126.7(9) . 3_675
C10 P1 O5 Co1 125.0(4) . .
C10 C8 C9 C6 -178.5(6) . .
C10 C8 C9 C11 2.2(10) . .
C11 C12 C13 C10 -0.2(9) . .
C12 P2 O6 Co1 130.4(4) . 2_645
C12 P2 O7 U1 -108.9(4) . 2_645
C12 P2 O8 U1 75.5(5) . 1_545
C16 C1 C7 N2 2(2) . .
C16 C1 C7 C5 -176.5(14) . .
C16 C18 C19 N2 -2(3) . .
C17 C2 C3 C5 -2.1(19) . .
C19 N2 C7 C1 -2.0(19) . .
C19 N2 C7 C5 176.5(11) . .
N1A C4A C17A C2A -5(7) . .
N1A C5A C7A N2A -10(5) . .
N1A C5A C7A C1A 166(3) . .
C2A C3A C5A N1A 5(5) . .
C2A C3A C5A C7A -177(3) . .
C3A C2A C17A C4A 8(7) . .
C3A C5A C7A N2A 172(3) . .
C3A C5A C7A C1A -12(5) . .
C4A N1A C5A C3A -2(5) . .
C4A N1A C5A C7A -180(4) . .
C5A N1A C4A C17A 1(6) . .
C5A C7A N2A Co1 2(4) . .
C5A C7A N2A C19A 179(4) . .
C5A C7A C1A C16A 180(3) . .
C7A N2A C19A C18A 1(6) . .
C17A C2A C3A C5A -9(6) . .
N2A C7A C1A C16A -4(5) . .
C16A C18A C19A N2A -2(5) . .
C18A C16A C1A C7A 2(7) . .
C1A C7A N2A Co1 -175(3) . .
C1A C7A N2A C19A 2(6) . .
C1A C16A C18A C19A 0(7) . .
